data_4515984
loop_
_publ_author_name
'Wellala, Nadeesha P. N.'
'Luebking, John D.'
'Krause, Jeanette A.'
'Guan, Hairong'

_publ_section_title
;
 Roles of Hydrogen Bonding in Proton Transfer to
 \k<sup>P</sup>,\k<sup>N</sup>,\k<sup>P</sup>-N(CH<sub>2</sub>CH<sub>2</sub>P
 <i> <sup>i</sup> </i> Pr<sub>2</sub>)<sub>2</sub>-Ligated Nickel Pincer
 Complexes.
;
_journal_issue 5
_journal_name_full 'ACS omega'
_journal_page_first 4986
_journal_page_last 5001
_journal_paper_doi 10.1021/acsomega.8b00777
_journal_volume 3
_journal_year 2018
_chemical_formula_moiety '2(C22 H42 N P2 Ni), Ni Cl4, 4(C6 D6), 0.5(H2 O)'
_chemical_formula_sum 'C68 H85 Cl4 D24 N2 Ni3 O0.5 P4'
_chemical_formula_weight 1428.52
_space_group_crystal_system monoclinic
_space_group_IT_number 15
_space_group_name_Hall '-C 2yc'
_space_group_name_H-M_alt 'C 1 2/c 1'
_atom_sites_solution_hydrogens mixed
_atom_sites_solution_primary direct
_atom_sites_solution_secondary difmap
_audit_creation_method SHELXL-2014/7
_cell_angle_alpha 90
_cell_angle_beta 119.3520(10)
_cell_angle_gamma 90
_cell_formula_units_Z 4
_cell_length_a 32.1922(9)
_cell_length_b 15.3802(4)
_cell_length_c 17.2936(5)
_cell_measurement_reflns_used 9874
_cell_measurement_temperature 150(2)
_cell_measurement_theta_max 74.91
_cell_measurement_theta_min 3.85
_cell_volume 7463.2(4)
_computing_cell_refinement 'Bruker SAINT v8.38A (Bruker, 2016)'
_computing_data_collection 'Bruker APEX3 v2017.3.0 (Bruker, 2017)'
_computing_data_reduction 'Bruker SAINT v8.38A (Bruker, 2016)'
_computing_molecular_graphics 'Bruker SHELXTL v6.14'
_computing_publication_material 'Bruker SHELXTL v6.14'
_computing_structure_refinement 'SHELXL-2014 (Sheldrick, 2014)'
_computing_structure_solution 'Bruker SHELXTL v6.14'
_diffrn_ambient_temperature 150(2)
_diffrn_measured_fraction_theta_full 0.999
_diffrn_measured_fraction_theta_max 0.996
_diffrn_measurement_device_type 'Bruker D8 Venture Photon-II'
_diffrn_measurement_method '\w-\f scans'
_diffrn_radiation_monochromator 'multilayer mirror'
_diffrn_radiation_type CuK\a
_diffrn_radiation_wavelength 1.54178
_diffrn_reflns_av_R_equivalents 0.0509
_diffrn_reflns_av_unetI/netI 0.0374
_diffrn_reflns_Laue_measured_fraction_full 0.999
_diffrn_reflns_Laue_measured_fraction_max 0.996
_diffrn_reflns_limit_h_max 40
_diffrn_reflns_limit_h_min -38
_diffrn_reflns_limit_k_max 19
_diffrn_reflns_limit_k_min -19
_diffrn_reflns_limit_l_max 19
_diffrn_reflns_limit_l_min -21
_diffrn_reflns_number 45614
_diffrn_reflns_point_group_measured_fraction_full 0.999
_diffrn_reflns_point_group_measured_fraction_max 0.996
_diffrn_reflns_theta_full 67.679
_diffrn_reflns_theta_max 74.897
_diffrn_reflns_theta_min 4.888
_diffrn_source 'Incoatec Cu-microfocus 3.0'
_exptl_absorpt_coefficient_mu 3.293
_exptl_absorpt_correction_T_max 0.754
_exptl_absorpt_correction_T_min 0.606
_exptl_absorpt_correction_type multi-scan
_exptl_absorpt_process_details 'SADABS 2016/2 (L.Krause, et al. J. Appl. Cryst. (2015), 48, 3-10'
_exptl_crystal_colour 'pale yellow'
_exptl_crystal_density_diffrn 1.271
_exptl_crystal_description needle
_exptl_crystal_F_000 2988
_exptl_crystal_size_max 0.341
_exptl_crystal_size_mid 0.040
_exptl_crystal_size_min 0.019
_refine_diff_density_max 0.503
_refine_diff_density_min -0.492
_refine_diff_density_rms 0.055
_refine_ls_extinction_method none
_refine_ls_goodness_of_fit_ref 1.019
_refine_ls_hydrogen_treatment mixed
_refine_ls_matrix_type full
_refine_ls_number_parameters 447
_refine_ls_number_reflns 7653
_refine_ls_number_restraints 332
_refine_ls_restrained_S_all 1.016
_refine_ls_R_factor_all 0.0449
_refine_ls_R_factor_gt 0.0396
_refine_ls_shift/su_max 0.001
_refine_ls_shift/su_mean 0.000
_refine_ls_structure_factor_coef Fsqd
_refine_ls_weighting_details 'w=1/[\s^2^(Fo^2^)+(0.0587P)^2^+5.7992P] where P=(Fo^2^+2Fc^2^)/3'
_refine_ls_weighting_scheme calc
_refine_ls_wR_factor_gt 0.1051
_refine_ls_wR_factor_ref 0.1098
_reflns_Friedel_coverage 0.000
_reflns_number_gt 6722
_reflns_number_total 7653
_reflns_threshold_expression 'I > 2\s(I)'
_cod_data_source_file ao8b00777_si_002.cif
_cod_data_source_block '[2H]2NiCl4'
_cod_original_sg_symbol_H-M 'C 2/c'
_cod_original_formula_sum 'C68 H85 Cl4 D24 N2 Ni3 O0.50 P4'
_cod_database_code 4515984
_shelx_shelxl_version_number 2014/7
_shelx_space_group_comment
;
The symmetry employed for this shelxl refinement is uniquely defined
by the following loop, which should always be used as a source of
symmetry information in preference to the above space-group names.
They are only intended as comments.
;
_shelx_estimated_absorpt_t_min 0.400
_shelx_estimated_absorpt_t_max 0.940

loop_
_space_group_symop_operation_xyz
'x, y, z'
'-x, y, -z+1/2'
'x+1/2, y+1/2, z'
'-x+1/2, y+1/2, -z+1/2'
'-x, -y, -z'
'x, -y, z-1/2'
'-x+1/2, -y+1/2, -z'
'x+1/2, -y+1/2, z-1/2'

loop_
_atom_site_label
_atom_site_type_symbol
_atom_site_fract_x
_atom_site_fract_y
_atom_site_fract_z
_atom_site_U_iso_or_equiv
_atom_site_adp_type
_atom_site_occupancy
_atom_site_site_symmetry_order
_atom_site_calc_flag
_atom_site_refinement_flags_posn
_atom_site_refinement_flags_adp
_atom_site_refinement_flags_occupancy
_atom_site_disorder_assembly
_atom_site_disorder_group
Ni1 Ni 0.35957(2) 0.33674(2) 0.37304(2) 0.03363(10) Uani 1 1 d . . . . .
P1 P 0.36585(2) 0.45799(3) 0.44339(3) 0.03515(11) Uani 1 1 d . . . . .
P2 P 0.36095(2) 0.22309(3) 0.29939(4) 0.04335(13) Uani 1 1 d . . . . .
N1 N 0.42666(6) 0.35484(12) 0.40255(13) 0.0435(4) Uani 1 1 d D . . . .
H1 H 0.4249(10) 0.3902(16) 0.3568(15) 0.052 Uiso 1 1 d D U . . .
C1 C 0.42808(7) 0.48808(13) 0.48080(15) 0.0426(4) Uani 1 1 d . . . . .
H1A H 0.4296 0.5303 0.4391 0.051 Uiso 1 1 calc R U . . .
H1B H 0.4424 0.5153 0.5403 0.051 Uiso 1 1 calc R U . . .
C2 C 0.45509(7) 0.40592(14) 0.48436(15) 0.0457(5) Uani 1 1 d . . . . .
H2A H 0.4862 0.4213 0.4897 0.055 Uiso 1 1 calc R U . . .
H2B H 0.4610 0.3709 0.5368 0.055 Uiso 1 1 calc R U . . .
C3 C 0.45243(8) 0.27785(16) 0.39978(17) 0.0524(5) Uani 1 1 d . . . . .
H3A H 0.4607 0.2410 0.4523 0.063 Uiso 1 1 calc R U . . .
H3B H 0.4824 0.2957 0.4015 0.063 Uiso 1 1 calc R U . . .
C4 C 0.42224(9) 0.22661(15) 0.31650(16) 0.0507(5) Uani 1 1 d . . . . .
H4A H 0.4350 0.1669 0.3226 0.061 Uiso 1 1 calc R U . . .
H4B H 0.4224 0.2547 0.2652 0.061 Uiso 1 1 calc R U . . .
C5 C 0.35980(9) 0.46012(14) 0.54361(15) 0.0472(5) Uani 1 1 d . . . . .
H5 H 0.3760 0.5138 0.5778 0.057 Uiso 1 1 calc R U . . .
C6 C 0.38557(11) 0.38144(17) 0.60142(16) 0.0602(6) Uani 1 1 d . . . . .
H6A H 0.3715 0.3279 0.5680 0.090 Uiso 1 1 calc R U . . .
H6B H 0.3823 0.3822 0.6549 0.090 Uiso 1 1 calc R U . . .
H6C H 0.4194 0.3838 0.6184 0.090 Uiso 1 1 calc R U . . .
C7 C 0.30753(10) 0.46341(17) 0.52182(19) 0.0595(6) Uani 1 1 d . . . . .
H7A H 0.2924 0.5159 0.4873 0.089 Uiso 1 1 calc R U . . .
H7B H 0.3060 0.4644 0.5771 0.089 Uiso 1 1 calc R U . . .
H7C H 0.2907 0.4120 0.4872 0.089 Uiso 1 1 calc R U . . .
C8 C 0.33010(7) 0.54840(13) 0.37249(15) 0.0433(4) Uani 1 1 d . . . . .
H8 H 0.2962 0.5377 0.3566 0.052 Uiso 1 1 calc R U . . .
C9 C 0.33250(9) 0.54813(16) 0.28583(16) 0.0552(5) Uani 1 1 d . . . . .
H9A H 0.3236 0.4905 0.2583 0.083 Uiso 1 1 calc R U . . .
H9B H 0.3650 0.5619 0.2989 0.083 Uiso 1 1 calc R U . . .
H9C H 0.3104 0.5917 0.2451 0.083 Uiso 1 1 calc R U . . .
C10 C 0.34454(9) 0.63649(14) 0.41882(18) 0.0546(5) Uani 1 1 d . . . . .
H10A H 0.3264 0.6826 0.3765 0.082 Uiso 1 1 calc R U . . .
H10B H 0.3787 0.6458 0.4415 0.082 Uiso 1 1 calc R U . . .
H10C H 0.3378 0.6376 0.4683 0.082 Uiso 1 1 calc R U . . .
C11 C 0.35502(13) 0.11734(16) 0.3429(2) 0.0727(8) Uani 1 1 d . . . . .
H11 H 0.3228 0.1148 0.3380 0.087 Uiso 1 1 calc R U . . .
C12 C 0.39236(14) 0.1115(2) 0.4408(3) 0.0832(10) Uani 1 1 d . . . . .
H12A H 0.4242 0.1082 0.4467 0.125 Uiso 1 1 calc R U . . .
H12B H 0.3866 0.0593 0.4667 0.125 Uiso 1 1 calc R U . . .
H12C H 0.3903 0.1631 0.4719 0.125 Uiso 1 1 calc R U . . .
C13 C 0.3603(2) 0.0391(2) 0.2953(4) 0.1183(17) Uani 1 1 d . . . . .
H13A H 0.3354 0.0405 0.2328 0.177 Uiso 1 1 calc R U . . .
H13B H 0.3571 -0.0142 0.3230 0.177 Uiso 1 1 calc R U . . .
H13C H 0.3917 0.0403 0.2993 0.177 Uiso 1 1 calc R U . . .
C14 C 0.32363(10) 0.2184(2) 0.17919(18) 0.0732(9) Uani 1 1 d . . . . .
H14 H 0.3378 0.1751 0.1557 0.088 Uiso 1 1 calc R U . . .
C15 C 0.32356(12) 0.3074(3) 0.1395(2) 0.0936(12) Uani 1 1 d . . . . .
H15A H 0.3059 0.3036 0.0746 0.140 Uiso 1 1 calc R U . . .
H15B H 0.3564 0.3253 0.1591 0.140 Uiso 1 1 calc R U . . .
H15C H 0.3083 0.3502 0.1594 0.140 Uiso 1 1 calc R U . . .
C16 C 0.27334(12) 0.1895(3) 0.1525(3) 0.1001(14) Uani 1 1 d . . . . .
H16A H 0.2559 0.1777 0.0886 0.150 Uiso 1 1 calc R U . . .
H16B H 0.2571 0.2355 0.1666 0.150 Uiso 1 1 calc R U . . .
H16C H 0.2745 0.1365 0.1850 0.150 Uiso 1 1 calc R U . . .
C17 C 0.29606(7) 0.31558(14) 0.34932(14) 0.0419(4) Uani 1 1 d . . . . .
C18 C 0.25631(9) 0.35614(16) 0.28351(18) 0.0557(6) Uani 1 1 d . . . . .
H18 H 0.2601 0.3979 0.2470 0.067 Uiso 1 1 calc R U . . .
C19 C 0.21025(10) 0.3374(2) 0.2689(2) 0.0739(9) Uani 1 1 d . . . . .
H19 H 0.1835 0.3659 0.2224 0.089 Uiso 1 1 calc R U . . .
C20 C 0.20373(11) 0.2780(2) 0.3215(3) 0.0759(9) Uani 1 1 d . . . . .
H20 H 0.1727 0.2659 0.3123 0.091 Uiso 1 1 calc R U . . .
C21 C 0.24278(11) 0.23661(19) 0.3876(2) 0.0656(7) Uani 1 1 d . . . . .
H21 H 0.2388 0.1956 0.4245 0.079 Uiso 1 1 calc R U . . .
C22 C 0.28814(9) 0.25432(16) 0.40087(16) 0.0503(5) Uani 1 1 d . . . . .
H22 H 0.3146 0.2240 0.4462 0.060 Uiso 1 1 calc R U . . .
Ni2 Ni 0.5000 0.41455(3) 0.2500 0.04058(13) Uani 1 2 d S T P . .
Cl1 Cl 0.44597(2) 0.32754(4) 0.14155(3) 0.04977(13) Uani 1 1 d . . . . .
Cl2 Cl 0.46027(2) 0.49854(4) 0.30018(4) 0.05226(14) Uani 1 1 d . . . . .
C1S C 0.5116(3) 0.1002(4) 0.6072(5) 0.099(2) Uani 0.623(19) 1 d G U P A 1
D1S D 0.4954 0.0461 0.5955 0.119 Uiso 0.623(19) 1 calc R U P A 1
C2S C 0.5011(3) 0.1661(6) 0.6498(4) 0.084(2) Uani 0.623(19) 1 d G U P A 1
D2S D 0.4776 0.1571 0.6671 0.100 Uiso 0.623(19) 1 calc R U P A 1
C3S C 0.5249(2) 0.2452(5) 0.6670(4) 0.0766(16) Uani 0.623(19) 1 d G U P A 1
D3S D 0.5176 0.2903 0.6961 0.092 Uiso 0.623(19) 1 calc R U P A 1
C4S C 0.5592(3) 0.2584(3) 0.6417(6) 0.082(2) Uani 0.623(19) 1 d G U P A 1
D4S D 0.5755 0.3124 0.6534 0.099 Uiso 0.623(19) 1 calc R U P A 1
C5S C 0.5698(3) 0.1924(5) 0.5991(7) 0.086(2) Uani 0.623(19) 1 d G U P A 1
D5S D 0.5933 0.2014 0.5818 0.104 Uiso 0.623(19) 1 calc R U P A 1
C6S C 0.5460(3) 0.1133(4) 0.5819(7) 0.095(2) Uani 0.623(19) 1 d G U P A 1
D6S D 0.5532 0.0682 0.5528 0.114 Uiso 0.623(19) 1 calc R U P A 1
C1X C 0.5146(6) 0.1300(11) 0.6559(8) 0.095(3) Uani 0.377(19) 1 d G U P A 2
D1X D 0.4980 0.1042 0.6827 0.114 Uiso 0.377(19) 1 calc R U P A 2
C2X C 0.5302(5) 0.2156(10) 0.6756(9) 0.092(3) Uani 0.377(19) 1 d G U P A 2
D2X D 0.5243 0.2482 0.7158 0.110 Uiso 0.377(19) 1 calc R U P A 2
C3X C 0.5546(5) 0.2534(6) 0.6364(9) 0.080(3) Uani 0.377(19) 1 d G U P A 2
D3X D 0.5652 0.3119 0.6498 0.096 Uiso 0.377(19) 1 calc R U P A 2
C4X C 0.5633(6) 0.2057(7) 0.5776(10) 0.078(3) Uani 0.377(19) 1 d G U P A 2
D4X D 0.5799 0.2316 0.5508 0.094 Uiso 0.377(19) 1 calc R U P A 2
C5X C 0.5477(5) 0.1202(7) 0.5579(9) 0.081(2) Uani 0.377(19) 1 d G U P A 2
D5X D 0.5536 0.0876 0.5177 0.098 Uiso 0.377(19) 1 calc R U P A 2
C6X C 0.5234(5) 0.0823(7) 0.5971(7) 0.089(3) Uani 0.377(19) 1 d G U P A 2
D6X D 0.5127 0.0239 0.5837 0.106 Uiso 0.377(19) 1 calc R U P A 2
C7S C 0.3829(4) 0.1041(4) 0.0613(7) 0.084(2) Uani 0.71(2) 1 d G U P B 1
D7S D 0.4026 0.1518 0.0650 0.100 Uiso 0.71(2) 1 calc R U P B 1
C8S C 0.3362(4) 0.0999(3) -0.0077(6) 0.094(2) Uani 0.71(2) 1 d G U P B 1
D8S D 0.3239 0.1445 -0.0512 0.113 Uiso 0.71(2) 1 calc R U P B 1
C9S C 0.3074(2) 0.0302(5) -0.0132(4) 0.099(2) Uani 0.71(2) 1 d G U P B 1
D9S D 0.2754 0.0273 -0.0603 0.119 Uiso 0.71(2) 1 calc R U P B 1
C10S C 0.3253(2) -0.0352(4) 0.0505(4) 0.091(2) Uani 0.71(2) 1 d G U P B 1
D10S D 0.3056 -0.0828 0.0468 0.109 Uiso 0.71(2) 1 calc R U P B 1
C11S C 0.3720(2) -0.0309(5) 0.1195(4) 0.087(2) Uani 0.71(2) 1 d G U P B 1
D11S D 0.3842 -0.0756 0.1630 0.105 Uiso 0.71(2) 1 calc R U P B 1
C12S C 0.4008(2) 0.0388(7) 0.1249(5) 0.086(2) Uani 0.71(2) 1 d G U P B 1
D12S D 0.4328 0.0417 0.1721 0.103 Uiso 0.71(2) 1 calc R U P B 1
C7X C 0.3590(9) 0.1122(9) 0.0287(12) 0.078(6) Uani 0.29(2) 1 d G . P B 2
D7X D 0.3551 0.1665 -0.0002 0.094 Uiso 0.29(2) 1 calc R U P B 2
C8X C 0.4033(6) 0.0887(8) 0.0984(13) 0.071(4) Uani 0.29(2) 1 d G . P B 2
D8X D 0.4297 0.1270 0.1171 0.085 Uiso 0.29(2) 1 calc R U P B 2
C9X C 0.4091(6) 0.0092(12) 0.1407(9) 0.094(7) Uani 0.29(2) 1 d G . P B 2
D9X D 0.4393 -0.0068 0.1884 0.113 Uiso 0.29(2) 1 calc R U P B 2
C10X C 0.3705(10) -0.0468(8) 0.1134(16) 0.140(15) Uani 0.29(2) 1 d G . P B 2
D10X D 0.3744 -0.1011 0.1423 0.168 Uiso 0.29(2) 1 calc R U P B 2
C11X C 0.3262(7) -0.0233(14) 0.0437(17) 0.148(16) Uani 0.29(2) 1 d G . P B 2
D11X D 0.2998 -0.0616 0.0250 0.178 Uiso 0.29(2) 1 calc R U P B 2
C12X C 0.3204(5) 0.0562(17) 0.0014(10) 0.126(10) Uani 0.29(2) 1 d G . P B 2
D12X D 0.2902 0.0723 -0.0462 0.151 Uiso 0.29(2) 1 calc R U P B 2
O1W O 0.5000 0.1473(4) 0.2500 0.0741(16) Uani 0.5 2 d DS T P . .
H1W H 0.487(3) 0.170(5) 0.199(3) 0.111 Uiso 0.5 1 d D U P . .

loop_
_atom_site_aniso_label
_atom_site_aniso_U_11
_atom_site_aniso_U_22
_atom_site_aniso_U_33
_atom_site_aniso_U_23
_atom_site_aniso_U_13
_atom_site_aniso_U_12
Ni1 0.03273(17) 0.03437(17) 0.03352(17) -0.00094(12) 0.01603(13) -0.00305(12)
P1 0.0328(2) 0.0341(2) 0.0378(2) -0.00187(17) 0.01671(19) -0.00323(17)
P2 0.0534(3) 0.0430(3) 0.0438(3) -0.0079(2) 0.0316(2) -0.0089(2)
N1 0.0366(8) 0.0412(9) 0.0514(10) 0.0010(7) 0.0204(8) 0.0020(7)
C1 0.0340(9) 0.0398(10) 0.0489(11) -0.0036(8) 0.0163(8) -0.0055(8)
C2 0.0319(9) 0.0433(11) 0.0536(12) 0.0008(9) 0.0146(8) -0.0023(8)
C3 0.0466(12) 0.0553(13) 0.0633(14) 0.0008(10) 0.0331(11) 0.0007(10)
C4 0.0581(13) 0.0509(12) 0.0563(13) 0.0004(10) 0.0383(11) 0.0018(10)
C5 0.0592(13) 0.0443(11) 0.0443(11) -0.0094(8) 0.0301(10) -0.0101(9)
C6 0.0825(18) 0.0570(13) 0.0391(11) -0.0016(10) 0.0283(12) -0.0078(12)
C7 0.0717(16) 0.0581(14) 0.0706(16) -0.0112(12) 0.0519(14) -0.0096(12)
C8 0.0348(9) 0.0402(10) 0.0528(11) 0.0033(8) 0.0200(9) 0.0019(8)
C9 0.0598(14) 0.0505(12) 0.0510(12) 0.0126(10) 0.0239(11) 0.0048(10)
C10 0.0513(12) 0.0392(11) 0.0699(15) 0.0008(10) 0.0271(11) 0.0016(9)
C11 0.103(2) 0.0392(12) 0.114(2) -0.0083(13) 0.083(2) -0.0121(13)
C12 0.111(3) 0.0621(17) 0.107(3) 0.0353(17) 0.077(2) 0.0197(17)
C13 0.166(5) 0.0557(19) 0.177(5) -0.032(2) 0.118(4) -0.021(2)
C14 0.0578(15) 0.116(3) 0.0479(13) -0.0281(15) 0.0277(12) -0.0127(15)
C15 0.0660(18) 0.165(4) 0.0440(14) 0.0245(19) 0.0223(13) 0.010(2)
C16 0.0622(18) 0.157(4) 0.079(2) -0.055(2) 0.0331(16) -0.026(2)
C17 0.0415(10) 0.0442(10) 0.0424(10) -0.0130(8) 0.0224(8) -0.0122(8)
C18 0.0474(12) 0.0497(12) 0.0659(15) -0.0062(11) 0.0246(11) -0.0004(10)
C19 0.0410(12) 0.0683(17) 0.096(2) -0.0211(15) 0.0206(14) 0.0021(11)
C20 0.0558(16) 0.0657(17) 0.122(3) -0.0360(18) 0.0563(18) -0.0219(13)
C21 0.0684(17) 0.0627(15) 0.0875(19) -0.0255(14) 0.0551(16) -0.0279(13)
C22 0.0535(12) 0.0509(12) 0.0543(12) -0.0119(10) 0.0323(10) -0.0159(10)
Ni2 0.0402(3) 0.0478(3) 0.0380(2) 0.000 0.0224(2) 0.000
Cl1 0.0467(3) 0.0564(3) 0.0447(3) -0.0014(2) 0.0212(2) -0.0090(2)
Cl2 0.0599(3) 0.0556(3) 0.0520(3) 0.0089(2) 0.0358(3) 0.0152(2)
C1S 0.122(5) 0.077(3) 0.109(4) -0.011(3) 0.066(4) -0.026(3)
C2S 0.087(4) 0.092(4) 0.072(3) 0.011(3) 0.039(3) -0.012(3)
C3S 0.087(3) 0.069(3) 0.063(3) 0.016(2) 0.028(2) 0.004(2)
C4S 0.070(3) 0.068(3) 0.094(4) 0.009(3) 0.029(3) -0.005(3)
C5S 0.070(3) 0.069(3) 0.120(5) 0.020(3) 0.047(4) 0.010(3)
C6S 0.116(4) 0.069(3) 0.116(5) 0.007(3) 0.069(4) 0.001(3)
C1X 0.116(6) 0.094(6) 0.104(5) -0.009(4) 0.076(5) -0.015(5)
C2X 0.103(6) 0.089(6) 0.091(5) -0.007(4) 0.054(5) -0.008(5)
C3X 0.071(5) 0.068(5) 0.097(5) 0.007(4) 0.038(4) 0.000(4)
C4X 0.079(5) 0.059(4) 0.105(6) 0.022(4) 0.052(5) 0.011(4)
C5X 0.102(5) 0.065(4) 0.110(6) 0.019(4) 0.078(4) 0.002(4)
C6X 0.112(6) 0.083(5) 0.108(5) 0.000(4) 0.082(4) -0.016(4)
C7S 0.095(5) 0.085(4) 0.094(5) -0.028(3) 0.064(4) -0.018(3)
C8S 0.100(5) 0.100(4) 0.102(5) -0.017(3) 0.065(4) -0.021(3)
C9S 0.099(4) 0.105(4) 0.109(4) -0.009(3) 0.064(4) -0.026(3)
C10S 0.111(5) 0.098(4) 0.092(4) -0.025(3) 0.071(4) -0.022(3)
C11S 0.115(5) 0.081(4) 0.088(4) -0.028(3) 0.067(4) -0.019(3)
C12S 0.104(4) 0.084(5) 0.084(4) -0.032(3) 0.058(3) -0.014(4)
C7X 0.102(16) 0.077(8) 0.078(11) -0.016(7) 0.061(13) 0.016(8)
C8X 0.089(10) 0.058(7) 0.091(11) -0.005(7) 0.065(9) 0.004(7)
C9X 0.149(17) 0.059(9) 0.117(12) -0.002(8) 0.098(12) 0.019(9)
C10X 0.24(4) 0.100(14) 0.16(3) -0.052(14) 0.17(3) -0.067(18)
C11X 0.19(3) 0.092(15) 0.28(4) -0.066(19) 0.20(3) -0.057(16)
C12X 0.071(9) 0.19(2) 0.135(15) -0.088(18) 0.062(9) 0.000(14)
O1W 0.053(3) 0.054(3) 0.098(5) 0.000 0.024(3) 0.000

loop_
_atom_type_symbol
_atom_type_description
_atom_type_scat_dispersion_real
_atom_type_scat_dispersion_imag
_atom_type_scat_source
C C 0.0181 0.0091 'International Tables Vol C Tables 4.2.6.8 and 6.1.1.4'
H H 0.0000 0.0000 'International Tables Vol C Tables 4.2.6.8 and 6.1.1.4'
Cl Cl 0.3639 0.7018 'International Tables Vol C Tables 4.2.6.8 and 6.1.1.4'
N N 0.0311 0.0180 'International Tables Vol C Tables 4.2.6.8 and 6.1.1.4'
Ni Ni -3.0029 0.5091 'International Tables Vol C Tables 4.2.6.8 and 6.1.1.4'
P P 0.2955 0.4335 'International Tables Vol C Tables 4.2.6.8 and 6.1.1.4'
O O 0.0492 0.0322 'International Tables Vol C Tables 4.2.6.8 and 6.1.1.4'
D D 0.0000 0.0000 'International Tables Vol C Tables 4.2.6.8 and 6.1.1.4'

loop_
_geom_angle_atom_site_label_1
_geom_angle_atom_site_label_2
_geom_angle_atom_site_label_3
_geom_angle
_geom_angle_site_symmetry_1
_geom_angle_site_symmetry_3
C17 Ni1 N1 177.26(9) . .
C17 Ni1 P2 93.69(6) . .
N1 Ni1 P2 86.05(6) . .
C17 Ni1 P1 93.58(6) . .
N1 Ni1 P1 86.84(6) . .
P2 Ni1 P1 172.04(2) . .
C5 P1 C1 105.36(11) . .
C5 P1 C8 107.14(10) . .
C1 P1 C8 105.21(10) . .
C5 P1 Ni1 121.19(7) . .
C1 P1 Ni1 101.46(7) . .
C8 P1 Ni1 114.72(7) . .
C14 P2 C11 106.77(17) . .
C14 P2 C4 103.83(12) . .
C11 P2 C4 106.08(13) . .
C14 P2 Ni1 120.55(12) . .
C11 P2 Ni1 115.77(9) . .
C4 P2 Ni1 102.09(8) . .
C3 N1 C2 111.54(17) . .
C3 N1 Ni1 116.29(14) . .
C2 N1 Ni1 113.98(13) . .
C2 C1 P1 107.98(14) . .
N1 C2 C1 109.26(17) . .
N1 C3 C4 110.2(2) . .
C3 C4 P2 107.85(15) . .
C6 C5 C7 111.4(2) . .
C6 C5 P1 109.17(16) . .
C7 C5 P1 112.31(17) . .
C10 C8 C9 111.49(19) . .
C10 C8 P1 113.05(16) . .
C9 C8 P1 109.51(15) . .
C13 C11 C12 108.6(3) . .
C13 C11 P2 114.8(3) . .
C12 C11 P2 108.8(2) . .
C16 C14 C15 111.1(3) . .
C16 C14 P2 111.6(2) . .
C15 C14 P2 109.3(2) . .
C18 C17 C22 116.4(2) . .
C18 C17 Ni1 124.41(18) . .
C22 C17 Ni1 119.18(17) . .
C17 C18 C19 121.7(3) . .
C20 C19 C18 120.5(3) . .
C21 C20 C19 119.0(2) . .
C20 C21 C22 120.4(3) . .
C21 C22 C17 122.0(3) . .
Cl1 Ni2 Cl1 107.61(4) . 2_655
Cl1 Ni2 Cl2 111.567(19) . 2_655
Cl1 Ni2 Cl2 107.76(2) 2_655 2_655
Cl1 Ni2 Cl2 107.76(2) . .
Cl1 Ni2 Cl2 111.568(19) 2_655 .
Cl2 Ni2 Cl2 110.57(4) 2_655 .
C2S C1S C6S 120.0 . .
C3S C2S C1S 120.0 . .
C2S C3S C4S 120.0 . .
C5S C4S C3S 120.0 . .
C6S C5S C4S 120.0 . .
C5S C6S C1S 120.0 . .
C2X C1X C6X 120.0 . .
C3X C2X C1X 120.0 . .
C2X C3X C4X 120.0 . .
C5X C4X C3X 120.0 . .
C6X C5X C4X 120.0 . .
C5X C6X C1X 120.0 . .
C8S C7S C12S 120.0 . .
C9S C8S C7S 120.0 . .
C8S C9S C10S 120.0 . .
C11S C10S C9S 120.0 . .
C12S C11S C10S 120.0 . .
C11S C12S C7S 120.0 . .
C8X C7X C12X 120.0 . .
C9X C8X C7X 120.0 . .
C10X C9X C8X 120.0 . .
C9X C10X C11X 120.0 . .
C12X C11X C10X 120.0 . .
C11X C12X C7X 120.0 . .

loop_
_geom_bond_atom_site_label_1
_geom_bond_atom_site_label_2
_geom_bond_distance
_geom_bond_site_symmetry_2
Ni1 C17 1.906(2) .
Ni1 N1 1.9806(18) .
Ni1 P2 2.1760(6) .
Ni1 P1 2.1812(5) .
P1 C5 1.837(2) .
P1 C1 1.837(2) .
P1 C8 1.838(2) .
P2 C14 1.822(3) .
P2 C11 1.841(3) .
P2 C4 1.847(2) .
N1 C3 1.460(3) .
N1 C2 1.479(3) .
C1 C2 1.518(3) .
C3 C4 1.506(4) .
C5 C6 1.529(4) .
C5 C7 1.534(4) .
C8 C10 1.526(3) .
C8 C9 1.538(3) .
C11 C13 1.513(5) .
C11 C12 1.525(5) .
C14 C16 1.516(4) .
C14 C15 1.530(6) .
C17 C18 1.376(3) .
C17 C22 1.404(3) .
C18 C19 1.407(4) .
C19 C20 1.375(5) .
C20 C21 1.372(5) .
C21 C22 1.389(3) .
Ni2 Cl1 2.2661(6) .
Ni2 Cl1 2.2662(6) 2_655
Ni2 Cl2 2.2684(6) 2_655
Ni2 Cl2 2.2684(6) .
C1S C2S 1.3900 .
C1S C6S 1.3900 .
C2S C3S 1.3900 .
C3S C4S 1.3900 .
C4S C5S 1.3900 .
C5S C6S 1.3900 .
C1X C2X 1.3900 .
C1X C6X 1.3900 .
C2X C3X 1.3900 .
C3X C4X 1.3900 .
C4X C5X 1.3900 .
C5X C6X 1.3900 .
C7S C8S 1.3900 .
C7S C12S 1.3900 .
C8S C9S 1.3900 .
C9S C10S 1.3900 .
C10S C11S 1.3900 .
C11S C12S 1.3900 .
C7X C8X 1.3900 .
C7X C12X 1.3900 .
C8X C9X 1.3900 .
C9X C10X 1.3900 .
C10X C11X 1.3900 .
C11X C12X 1.3900 .

loop_
_geom_hbond_atom_site_label_D
_geom_hbond_atom_site_label_H
_geom_hbond_atom_site_label_A
_geom_hbond_distance_DH
_geom_hbond_distance_HA
_geom_hbond_distance_DA
_geom_hbond_angle_DHA
N1 H1 Cl2 0.939(17) 2.47(2) 3.3266(19) 151(2)
O1W H1W Cl1 0.84(2) 2.71(7) 3.321(5) 131(8)

loop_
_geom_torsion_atom_site_label_1
_geom_torsion_atom_site_label_2
_geom_torsion_atom_site_label_3
_geom_torsion_atom_site_label_4
_geom_torsion
C5 P1 C1 C2 103.77(16)
C8 P1 C1 C2 -143.19(15)
Ni1 P1 C1 C2 -23.36(16)
C3 N1 C2 C1 176.16(18)
Ni1 N1 C2 C1 -49.7(2)
P1 C1 C2 N1 45.5(2)
C2 N1 C3 C4 179.08(18)
Ni1 N1 C3 C4 46.1(2)
N1 C3 C4 P2 -42.7(2)
C14 P2 C4 C3 149.20(19)
C11 P2 C4 C3 -98.45(19)
Ni1 P2 C4 C3 23.19(17)
C1 P1 C5 C6 -73.00(18)
C8 P1 C5 C6 175.31(16)
Ni1 P1 C5 C6 41.02(19)
C1 P1 C5 C7 162.94(16)
C8 P1 C5 C7 51.26(18)
Ni1 P1 C5 C7 -83.04(17)
C5 P1 C8 C10 56.85(18)
C1 P1 C8 C10 -54.93(18)
Ni1 P1 C8 C10 -165.53(14)
C5 P1 C8 C9 -178.19(16)
C1 P1 C8 C9 70.03(17)
Ni1 P1 C8 C9 -40.58(17)
C14 P2 C11 C13 47.6(4)
C4 P2 C11 C13 -62.7(4)
Ni1 P2 C11 C13 -175.1(3)
C14 P2 C11 C12 169.6(2)
C4 P2 C11 C12 59.3(2)
Ni1 P2 C11 C12 -53.1(2)
C11 P2 C14 C16 51.9(3)
C4 P2 C14 C16 163.7(3)
Ni1 P2 C14 C16 -83.0(3)
C11 P2 C14 C15 175.1(2)
C4 P2 C14 C15 -73.1(2)
Ni1 P2 C14 C15 40.3(2)
C22 C17 C18 C19 0.2(3)
Ni1 C17 C18 C19 179.6(2)
C17 C18 C19 C20 0.9(4)
C18 C19 C20 C21 -0.9(4)
C19 C20 C21 C22 -0.1(4)
C20 C21 C22 C17 1.2(4)
C18 C17 C22 C21 -1.2(3)
Ni1 C17 C22 C21 179.28(18)
